data_7207145
loop_
_publ_author_name
'Kong, Guo-Qiang'
'Wu, Chuan-De'

_publ_section_title
;
 Five coordination networks based on zwitterionic ligands: synthesis,
 crystal structures and optical properties
;
_journal_issue 3
_journal_name_full CrystEngComm
_journal_page_first 847
_journal_paper_doi 10.1039/c1ce06052j
_journal_volume 14
_journal_year 2012
_chemical_formula_sum 'C16 H16 N2 O10 Zn'
_chemical_formula_weight 461.68
_chemical_name_systematic
;
?
;
_space_group_IT_number 1
_symmetry_cell_setting triclinic
_symmetry_space_group_name_Hall 'P 1'
_symmetry_space_group_name_H-M 'P 1'
_atom_sites_solution_hydrogens geom
_atom_sites_solution_primary direct
_atom_sites_solution_secondary difmap
_audit_creation_method SHELXL-97
_cell_angle_alpha 107.543(10)
_cell_angle_beta 95.451(10)
_cell_angle_gamma 98.716(10)
_cell_formula_units_Z 1
_cell_length_a 7.0505(9)
_cell_length_b 7.7448(9)
_cell_length_c 8.4534(9)
_cell_measurement_reflns_used 2793
_cell_measurement_temperature 293(2)
_cell_measurement_theta_max 26.36
_cell_measurement_theta_min 2.96
_cell_volume 430.17(9)
_computing_cell_refinement 'CrysAlisPro (Oxford Diffraction Ltd., 2010)'
_computing_data_collection 'CrysAlisPro (Oxford Diffraction Ltd., 2010)'
_computing_data_reduction 'CrysAlisPro (Oxford Diffraction Ltd., 2010)'
_computing_structure_refinement 'SHELXL-97 (Sheldrick, 1997)'
_computing_structure_solution 'SHELXS-97 (Sheldrick, 1990)'
_diffrn_ambient_temperature 293(2)
_diffrn_detector_area_resol_mean 10.3592
_diffrn_measured_fraction_theta_full 0.990
_diffrn_measured_fraction_theta_max 0.990
_diffrn_measurement_device_type 'Xcalibur, Atlas, Gemini ultra'
_diffrn_measurement_method '\w scans'
_diffrn_radiation_monochromator graphite
_diffrn_radiation_source 'fine-focus sealed tube'
_diffrn_radiation_type MoK\a
_diffrn_radiation_wavelength 0.71073
_diffrn_reflns_av_R_equivalents 0.0400
_diffrn_reflns_av_sigmaI/netI 0.0954
_diffrn_reflns_limit_h_max 8
_diffrn_reflns_limit_h_min -7
_diffrn_reflns_limit_k_max 9
_diffrn_reflns_limit_k_min -8
_diffrn_reflns_limit_l_max 10
_diffrn_reflns_limit_l_min -10
_diffrn_reflns_number 2793
_diffrn_reflns_theta_full 26.36
_diffrn_reflns_theta_max 26.36
_diffrn_reflns_theta_min 2.96
_diffrn_standards_interval_count none
_diffrn_standards_interval_time none
_diffrn_standards_number none
_exptl_absorpt_coefficient_mu 1.492
_exptl_absorpt_correction_T_max 0.799
_exptl_absorpt_correction_T_min 0.761
_exptl_absorpt_correction_type empirical
_exptl_absorpt_process_details CrysAlisPro
_exptl_crystal_colour colorless
_exptl_crystal_density_diffrn 1.782
_exptl_crystal_density_method 'not measured'
_exptl_crystal_description block
_exptl_crystal_F_000 236
_exptl_crystal_size_max 0.19
_exptl_crystal_size_mid 0.17
_exptl_crystal_size_min 0.15
_refine_diff_density_max 0.574
_refine_diff_density_min -0.472
_refine_diff_density_rms 0.090
_refine_ls_abs_structure_details 'Flack H D (1983), Acta Cryst. A39, 876-881'
_refine_ls_abs_structure_Flack -0.01(2)
_refine_ls_extinction_method none
_refine_ls_goodness_of_fit_ref 0.856
_refine_ls_hydrogen_treatment constr
_refine_ls_matrix_type full
_refine_ls_number_parameters 262
_refine_ls_number_reflns 2256
_refine_ls_number_restraints 3
_refine_ls_restrained_S_all 0.856
_refine_ls_R_factor_all 0.0525
_refine_ls_R_factor_gt 0.0434
_refine_ls_shift/su_max 0.000
_refine_ls_shift/su_mean 0.000
_refine_ls_structure_factor_coef Fsqd
_refine_ls_weighting_details 'calc w=1/[\s^2^(Fo^2^)+(0.0513P)^2^+0.0000P] where P=(Fo^2^+2Fc^2^)/3'
_refine_ls_weighting_scheme calc
_refine_ls_wR_factor_gt 0.0959
_refine_ls_wR_factor_ref 0.1028
_reflns_number_gt 1966
_reflns_number_total 2256
_reflns_threshold_expression >2sigma(I)
_cod_data_source_file c1ce06052j.txt
_cod_data_source_block New4
_cod_original_sg_symbol_H-M P1
_cod_database_code 7207145

loop_
_symmetry_equiv_pos_as_xyz
'x, y, z'

loop_
_atom_site_label
_atom_site_type_symbol
_atom_site_fract_x
_atom_site_fract_y
_atom_site_fract_z
_atom_site_U_iso_or_equiv
_atom_site_adp_type
_atom_site_occupancy
_atom_site_symmetry_multiplicity
_atom_site_calc_flag
_atom_site_refinement_flags
Zn1 Zn 0.08396(7) -0.11872(7) 0.80968(7) 0.0296(2) Uani 1 1 d .
O1 O -0.3028(9) -0.1760(8) 0.6166(9) 0.0594(18) Uani 1 1 d .
O2 O -0.0514(7) 0.0509(7) 0.7274(6) 0.0390(12) Uani 1 1 d .
O3 O -0.8720(7) 0.6881(6) 0.6101(5) 0.0334(11) Uani 1 1 d .
O4 O -0.7425(10) 0.5466(9) 0.7718(7) 0.0649(19) Uani 1 1 d .
O5 O 0.3335(7) 0.0491(7) 0.8941(6) 0.0374(12) Uani 1 1 d .
O6 O 0.4834(8) -0.0052(8) 1.1139(8) 0.0506(16) Uani 1 1 d .
O7 O 0.9457(7) 0.8003(7) 0.9718(6) 0.0380(12) Uani 1 1 d .
O8 O 1.0294(8) 1.0768(7) 1.1700(7) 0.0428(13) Uani 1 1 d .
O101 O 0.2709(10) -0.2736(8) 1.2326(8) 0.0618(17) Uani 1 1 d .
H10A H 0.3288 -0.1992 1.1949 0.074 Uiso 1 1 d .
H10B H 0.2680 -0.3834 1.1965 0.074 Uiso 1 1 d .
O102 O 0.0745(11) -0.6201(10) 1.0340(8) 0.079(2) Uani 1 1 d .
H10C H 0.0630 -0.5567 0.9720 0.095 Uiso 1 1 d .
H10D H 0.0422 -0.7120 0.9526 0.095 Uiso 1 1 d .
N1 N -0.5579(8) 0.3544(8) 0.5333(7) 0.0288(13) Uani 1 1 d .
N2 N 0.7576(9) 0.6466(8) 1.1824(8) 0.0278(13) Uani 1 1 d .
C1 C -0.2254(10) -0.0139(10) 0.6576(9) 0.0308(16) Uani 1 1 d .
C2 C -0.3426(10) 0.1159(9) 0.6157(8) 0.0276(15) Uani 1 1 d .
C3 C -0.2654(11) 0.3044(10) 0.6505(10) 0.0358(18) Uani 1 1 d .
H3A H -0.1382 0.3523 0.7034 0.043 Uiso 1 1 calc R
C4 C -0.3772(12) 0.4171(12) 0.6066(11) 0.035(2) Uani 1 1 d .
H4A H -0.3240 0.5410 0.6290 0.042 Uiso 1 1 calc R
C5 C -0.6361(12) 0.1776(11) 0.4997(10) 0.0366(18) Uani 1 1 d .
H5A H -0.7636 0.1340 0.4462 0.044 Uiso 1 1 calc R
C6 C -0.5309(11) 0.0574(10) 0.5429(9) 0.0340(16) Uani 1 1 d .
H6A H -0.5899 -0.0648 0.5219 0.041 Uiso 1 1 calc R
C7 C -0.6760(11) 0.4800(10) 0.4914(9) 0.0348(17) Uani 1 1 d .
H7A H -0.7757 0.4105 0.3970 0.042 Uiso 1 1 calc R
H7B H -0.5943 0.5715 0.4581 0.042 Uiso 1 1 calc R
C8 C -0.7716(9) 0.5775(9) 0.6394(9) 0.0290(15) Uani 1 1 d .
C9 C 0.4509(10) 0.0902(10) 1.0257(9) 0.0342(16) Uani 1 1 d .
C10 C 0.5677(10) 0.2857(10) 1.0786(9) 0.0286(15) Uani 1 1 d .
C11 C 0.7139(10) 0.3533(10) 1.2152(9) 0.0349(16) Uani 1 1 d .
H11A H 0.7486 0.2760 1.2740 0.042 Uiso 1 1 calc R
C12 C 0.8073(10) 0.5325(10) 1.2638(8) 0.0311(16) Uani 1 1 d .
H12A H 0.9067 0.5761 1.3546 0.037 Uiso 1 1 calc R
C13 C 0.6159(10) 0.5868(10) 1.0486(9) 0.0277(15) Uani 1 1 d .
H13A H 0.5816 0.6671 0.9931 0.033 Uiso 1 1 calc R
C14 C 0.5231(12) 0.4052(13) 0.9957(10) 0.0328(19) Uani 1 1 d .
H14A H 0.4279 0.3625 0.9016 0.039 Uiso 1 1 calc R
C15 C 0.8490(10) 0.8440(9) 1.2429(9) 0.0336(16) Uani 1 1 d .
H15A H 0.9422 0.8666 1.3423 0.040 Uiso 1 1 calc R
H15B H 0.7496 0.9159 1.2760 0.040 Uiso 1 1 calc R
C16 C 0.9508(9) 0.9130(10) 1.1186(9) 0.0311(16) Uani 1 1 d .

loop_
_atom_site_aniso_label
_atom_site_aniso_U_11
_atom_site_aniso_U_22
_atom_site_aniso_U_33
_atom_site_aniso_U_23
_atom_site_aniso_U_13
_atom_site_aniso_U_12
Zn1 0.0314(4) 0.0270(4) 0.0299(4) 0.0086(3) 0.0028(3) 0.0064(3)
O1 0.057(4) 0.028(4) 0.091(5) 0.019(4) -0.006(4) 0.011(3)
O2 0.038(3) 0.031(3) 0.049(3) 0.014(2) -0.002(3) 0.015(2)
O3 0.040(3) 0.034(3) 0.026(3) 0.004(2) 0.000(2) 0.022(2)
O4 0.090(5) 0.094(5) 0.038(3) 0.036(3) 0.024(3) 0.060(4)
O5 0.034(3) 0.041(3) 0.031(3) 0.012(2) -0.002(2) -0.009(2)
O6 0.051(4) 0.033(3) 0.068(4) 0.026(3) -0.005(3) -0.002(3)
O7 0.044(3) 0.037(3) 0.032(3) 0.009(2) 0.011(2) 0.003(2)
O8 0.049(3) 0.024(3) 0.050(3) 0.009(2) 0.008(3) -0.005(2)
O101 0.083(4) 0.037(3) 0.066(4) 0.020(3) 0.021(3) 0.001(3)
O102 0.082(5) 0.080(5) 0.054(4) 0.001(3) 0.008(4) 0.001(4)
N1 0.031(3) 0.034(3) 0.024(3) 0.009(2) 0.006(3) 0.011(3)
N2 0.026(3) 0.024(3) 0.030(3) 0.005(3) 0.005(3) 0.002(2)
C1 0.030(4) 0.032(4) 0.032(4) 0.008(3) 0.002(3) 0.013(3)
C2 0.033(4) 0.025(4) 0.031(4) 0.012(3) 0.010(3) 0.013(3)
C3 0.030(4) 0.035(5) 0.040(4) 0.014(3) -0.003(4) 0.001(3)
C4 0.035(4) 0.021(4) 0.048(5) 0.009(4) 0.007(4) 0.003(3)
C5 0.036(4) 0.033(5) 0.038(5) 0.011(4) -0.006(4) 0.005(3)
C6 0.036(4) 0.026(4) 0.039(4) 0.009(3) 0.004(3) 0.007(3)
C7 0.048(5) 0.035(4) 0.027(4) 0.011(3) 0.006(3) 0.022(3)
C8 0.025(4) 0.027(4) 0.035(4) 0.010(3) -0.003(3) 0.010(3)
C9 0.033(4) 0.034(4) 0.037(4) 0.013(3) 0.006(3) 0.004(3)
C10 0.023(3) 0.034(4) 0.033(4) 0.015(3) 0.005(3) 0.009(3)
C11 0.040(4) 0.037(4) 0.034(4) 0.020(3) 0.001(3) 0.012(3)
C12 0.031(4) 0.032(4) 0.024(4) 0.004(3) -0.008(3) 0.003(3)
C13 0.026(4) 0.028(4) 0.029(4) 0.011(3) -0.005(3) 0.004(3)
C14 0.028(4) 0.040(5) 0.028(4) 0.012(4) -0.004(3) 0.002(3)
C15 0.035(4) 0.025(4) 0.038(4) 0.009(3) 0.003(3) 0.002(3)
C16 0.017(3) 0.033(4) 0.043(4) 0.013(3) 0.006(3) 0.002(3)

loop_
_atom_type_symbol
_atom_type_description
_atom_type_scat_dispersion_real
_atom_type_scat_dispersion_imag
_atom_type_scat_source
C C 0.0033 0.0016 'International Tables Vol C Tables 4.2.6.8 and 6.1.1.4'
H H 0.0000 0.0000 'International Tables Vol C Tables 4.2.6.8 and 6.1.1.4'
N N 0.0061 0.0033 'International Tables Vol C Tables 4.2.6.8 and 6.1.1.4'
O O 0.0106 0.0060 'International Tables Vol C Tables 4.2.6.8 and 6.1.1.4'
Zn Zn 0.2839 1.4301 'International Tables Vol C Tables 4.2.6.8 and 6.1.1.4'

loop_
_geom_angle_atom_site_label_1
_geom_angle_atom_site_label_2
_geom_angle_atom_site_label_3
_geom_angle
_geom_angle_site_symmetry_1
_geom_angle_site_symmetry_3
O5 Zn1 O7 117.5(2) . 1_445
O5 Zn1 O3 105.4(2) . 1_645
O7 Zn1 O3 117.3(2) 1_445 1_645
O5 Zn1 O2 96.8(2) . .
O7 Zn1 O2 110.6(2) 1_445 .
O3 Zn1 O2 107.00(19) 1_645 .
C1 O2 Zn1 115.7(5) . .
C8 O3 Zn1 115.5(4) . 1_465
C9 O5 Zn1 133.4(4) . .
C16 O7 Zn1 119.7(4) . 1_665
C4 N1 C5 120.1(6) . .
C4 N1 C7 120.2(6) . .
C5 N1 C7 119.7(6) . .
C12 N2 C13 121.0(6) . .
C12 N2 C15 120.7(6) . .
C13 N2 C15 118.2(6) . .
O1 C1 O2 124.9(6) . .
O1 C1 C2 117.3(6) . .
O2 C1 C2 117.7(6) . .
C6 C2 C3 116.5(7) . .
C6 C2 C1 121.2(6) . .
C3 C2 C1 122.2(6) . .
C4 C3 C2 120.1(7) . .
N1 C4 C3 121.5(8) . .
N1 C5 C6 121.1(7) . .
C2 C6 C5 120.7(7) . .
N1 C7 C8 111.9(5) . .
O4 C8 O3 126.3(7) . .
O4 C8 C7 119.5(6) . .
O3 C8 C7 114.2(6) . .
O6 C9 O5 128.8(7) . .
O6 C9 C10 117.7(7) . .
O5 C9 C10 113.6(6) . .
C14 C10 C11 117.5(7) . .
C14 C10 C9 120.2(7) . .
C11 C10 C9 122.3(6) . .
C12 C11 C10 120.2(6) . .
N2 C12 C11 120.8(6) . .
N2 C13 C14 118.9(6) . .
C10 C14 C13 121.5(8) . .
N2 C15 C16 115.4(6) . .
O8 C16 O7 126.2(6) . .
O8 C16 C15 115.4(6) . .
O7 C16 C15 118.4(6) . .

loop_
_geom_bond_atom_site_label_1
_geom_bond_atom_site_label_2
_geom_bond_distance
_geom_bond_site_symmetry_2
Zn1 O5 1.950(5) .
Zn1 O7 1.951(4) 1_445
Zn1 O3 1.975(4) 1_645
Zn1 O2 1.981(4) .
O1 C1 1.220(9) .
O2 C1 1.266(8) .
O3 C8 1.255(7) .
O3 Zn1 1.975(4) 1_465
O4 C8 1.219(8) .
O5 C9 1.247(9) .
O6 C9 1.227(9) .
O7 C16 1.278(8) .
O7 Zn1 1.951(4) 1_665
O8 C16 1.230(8) .
N1 C4 1.313(10) .
N1 C5 1.329(9) .
N1 C7 1.470(8) .
N2 C12 1.338(9) .
N2 C13 1.350(9) .
N2 C15 1.477(9) .
C1 C2 1.494(9) .
C2 C6 1.357(10) .
C2 C3 1.408(10) .
C3 C4 1.367(11) .
C5 C6 1.383(10) .
C7 C8 1.528(9) .
C9 C10 1.521(10) .
C10 C14 1.372(10) .
C10 C11 1.384(10) .
C11 C12 1.363(9) .
C13 C14 1.376(11) .
C15 C16 1.507(9) .

loop_
_geom_hbond_atom_site_label_D
_geom_hbond_atom_site_label_H
_geom_hbond_atom_site_label_A
_geom_hbond_distance_DH
_geom_hbond_distance_HA
_geom_hbond_distance_DA
_geom_hbond_angle_DHA
_geom_hbond_site_symmetry_A
O101 H10A O6 0.82 2.04 2.858(8) 176.6 .
O101 H10B O102 0.81 2.12 2.766(9) 137.5 .
O102 H10C O4 0.83 2.51 3.163(9) 136.7 1_645
O102 H10D O2 0.81 2.17 2.983(9) 176.8 1_545
